data_1560729
loop_
_publ_author_name
'Scott, Aaron J.'
'Vallejo, Julia'
'Sarkar, Arup'
'Smythe, Lucy'
'Reginc\'os Mart\'i, E.'
'Nichol, Gary S.'
'Klooster, Wim T.'
'Coles, Simon J.'
'Murrie, Mark'
'Rajaraman, Gopalan'
'Piligkos, Stergios'
'Lusby, Paul J.'
'Brechin, Euan K.'

_publ_section_title
;
 Exploiting host--guest chemistry to manipulate magnetic interactions in
 metallosupramolecular M4L6 tetrahedral cages
;
_journal_issue 14
_journal_name_full 'Chemical Science'
_journal_page_first 5134
_journal_page_last 5142
_journal_paper_doi 10.1039/D1SC00647A
_journal_volume 12
_journal_year 2021
_chemical_formula_moiety 'C120 H84 N24 Ni4, Cl4 Mn, 6(C F3 O3 S)'
_chemical_formula_sum 'C126 H84 Cl4 F18 Mn N24 Ni4 O18 S6'
_chemical_formula_weight 3188.11
_space_group_crystal_system monoclinic
_space_group_IT_number 15
_space_group_name_Hall '-C 2yc'
_space_group_name_H-M_alt 'C 1 2/c 1'
_atom_sites_solution_hydrogens geom
_audit_creation_date 2018-05-11
_audit_creation_method
;
Olex2 1.2-beta
(compiled 2018.04.26 svn.r3504 for OlexSys, GUI svn.r5492)
;
_audit_update_record
;
2020-08-20 deposited with the CCDC.	2021-03-01 downloaded from the CCDC.
;
_cell_angle_alpha 90
_cell_angle_beta 116.807(3)
_cell_angle_gamma 90
_cell_formula_units_Z 4
_cell_length_a 32.5915(13)
_cell_length_b 19.6893(7)
_cell_length_c 26.8651(12)
_cell_measurement_reflns_used 18495
_cell_measurement_temperature 100.0
_cell_measurement_theta_max 34.7277047687
_cell_measurement_theta_min 1.19430644089
_cell_volume 15386.7(11)
_computing_molecular_graphics 'Olex2 (Dolomanov et al., 2009)'
_computing_publication_material 'Olex2 (Dolomanov et al., 2009)'
_computing_structure_refinement 'ShelXL (Sheldrick, 2015)'
_computing_structure_solution 'SHELXT 2018/2 (Sheldrick, 2018)'
_diffrn_ambient_temperature 100.0
_diffrn_measured_fraction_theta_full 0.999
_diffrn_measured_fraction_theta_max 0.999
_diffrn_measurement_device_type 'Diamond Light Source Beamline I19-1'
_diffrn_measurement_method 'shutterless scans'
_diffrn_radiation_monochromator 'Silicon 111'
_diffrn_radiation_wavelength 0.6889
_diffrn_reflns_av_R_equivalents 0.1060
_diffrn_reflns_av_unetI/netI 0.0422
_diffrn_reflns_Laue_measured_fraction_full 0.999
_diffrn_reflns_Laue_measured_fraction_max 0.999
_diffrn_reflns_limit_h_max 25
_diffrn_reflns_limit_h_min -25
_diffrn_reflns_limit_k_max 15
_diffrn_reflns_limit_k_min -15
_diffrn_reflns_limit_l_max 20
_diffrn_reflns_limit_l_min -20
_diffrn_reflns_number 29061
_diffrn_reflns_point_group_measured_fraction_full 0.999
_diffrn_reflns_point_group_measured_fraction_max 0.999
_diffrn_reflns_theta_full 15.363
_diffrn_reflns_theta_max 15.363
_diffrn_reflns_theta_min 1.210
_exptl_absorpt_coefficient_mu 0.751
_exptl_absorpt_correction_T_max 1
_exptl_absorpt_correction_T_min 0.96
_exptl_absorpt_correction_type empirical
_exptl_absorpt_process_details
;
CCP4 7.0.052: AIMLESS, version 0.6.2 : 15/01/18
Scaling & analysis of unmerged intensities, absorption correction using spherical harmonics
;
_exptl_crystal_colour 'light brown'
_exptl_crystal_colour_modifier light
_exptl_crystal_colour_primary brown
_exptl_crystal_density_diffrn 1.376
_exptl_crystal_description block
_exptl_crystal_F_000 6460
_exptl_crystal_recrystallization_method
'The material was recrystallised from a mixture of acetonitrile and diethyl ether  by vapour diffusion'
_exptl_crystal_size_max 0.07
_exptl_crystal_size_mid 0.07
_exptl_crystal_size_min 0.038
_refine_diff_density_max 2.727
_refine_diff_density_min -2.141
_refine_diff_density_rms 0.288
_refine_ls_extinction_method none
_refine_ls_goodness_of_fit_ref 5.029
_refine_ls_hydrogen_treatment constr
_refine_ls_matrix_type full
_refine_ls_number_parameters 402
_refine_ls_number_reflns 3672
_refine_ls_number_restraints 77
_refine_ls_restrained_S_all 5.014
_refine_ls_R_factor_all 0.2527
_refine_ls_R_factor_gt 0.2397
_refine_ls_shift/su_max 0.001
_refine_ls_shift/su_mean 0.000
_refine_ls_structure_factor_coef Fsqd
_refine_ls_weighting_details 'w=1/[\s^2^(Fo^2^)+(0.1000P)^2^] where P=(Fo^2^+2Fc^2^)/3'
_refine_ls_weighting_scheme calc
_refine_ls_wR_factor_gt 0.5481
_refine_ls_wR_factor_ref 0.5660
_reflns_Friedel_coverage 0.000
_reflns_number_gt 3008
_reflns_number_total 3672
_reflns_threshold_expression 'I > 2\s(I)'
_cod_data_source_file d1sc00647a2.cif
_cod_data_source_block 2
_cod_depositor_comments 'Adding full bibliography for 1560727--1560734.cif.'
_cod_database_code 1560729
_shelx_shelxl_version_number 2018/3
_shelx_space_group_comment
;
The symmetry employed for this shelxl refinement is uniquely defined
by the following loop, which should always be used as a source of
symmetry information in preference to the above space-group names.
They are only intended as comments.
;
_shelx_estimated_absorpt_t_max 0.972
_shelx_estimated_absorpt_t_min 0.949
_olex2_refinement_description
;
1. Fixed Uiso
 At 1.2 times of:
  All C(H) groups
2. Restrained distances
 S3-O5 = S3-O4 = S3-O6
 1.48 with sigma of 0.02
 F7-F9
 2.33 with sigma of 0.04
 F9-F8
 2.33 with sigma of 0.04
 F8-F7
 2.33 with sigma of 0.04
 F3-F4
 2.33 with sigma of 0.04
 F3-F5
 2.33 with sigma of 0.04
 F5-F4
 2.33 with sigma of 0.04
 S3-F7
 2.54 with sigma of 0.04
 S3-F8
 2.54 with sigma of 0.04
 S3-F9
 2.54 with sigma of 0.04
 C1A-F3 \\sim C1A-F4 \\sim C1A-F5
 with sigma of 0.02
 F3-F4 \\sim F4-F5 \\sim F5-F3
 with sigma of 0.04
 O7-O8 \\sim O8-O9 \\sim O7-O9
 with sigma of 0.04
 C1A-O7 \\sim C1A-O8 \\sim C1A-O9
 with sigma of 0.04
 C1B-F1 \\sim C1B-F2 \\sim C1B-F6
 with sigma of 0.02
 F1-F2 \\sim F2-F6 \\sim F6-F1
 with sigma of 0.04
 S6-F1 \\sim S6-F2 \\sim S6-F6
 with sigma of 0.04
 S6-O1 \\sim S6-O2 \\sim S6-O3
 with sigma of 0.02
 O1-O2 \\sim O2-O3 \\sim O1-O3
 with sigma of 0.04
 C1B-O1 \\sim C1B-O2 \\sim C1B-O3
 with sigma of 0.04
 C1C-F7 \\sim C1C-F8 \\sim C1C-F9
 with sigma of 0.02
 F7-F8 \\sim F8-F9 \\sim F9-F7
 with sigma of 0.04
 O4-O5 \\sim O5-O6 \\sim O4-O6
 with sigma of 0.04
 C1C-O4 \\sim C1C-O5 \\sim C1C-O6
 with sigma of 0.04
 C55-C54 \\sim C16-C15
 with sigma of 0.02
 C51-C51_$2 \\sim C16-C15
 with sigma of 0.02
3. Uiso/Uaniso restraints and constraints
F3 \\sim F4 \\sim F5 \\sim O7 \\sim O8 \\sim O9 \\sim C1A: within 2A with sigma
of 0.04 and sigma for terminal atoms of 0.08
S6 \\sim F1 \\sim F2 \\sim F6 \\sim O1 \\sim O2 \\sim O3 \\sim C1B: within 2A
with sigma of 0.04 and sigma for terminal atoms of 0.08
F7 \\sim F8 \\sim F9 \\sim O4 \\sim O5 \\sim O6 \\sim C1C: within 2A with sigma
of 0.04 and sigma for terminal atoms of 0.08
4. Rigid body (RIGU) restrains
 All non-hydrogen atoms
 with sigma for 1-2 distances of 0.004 and sigma for 1-3 distances of 0.004
5.a Fixed occupancy and ADP/Uiso:
 S1, F3, F4, F5, O7, O8, O9, C1A, S3, F7, F8, F9, O4, O5, O6, C1C, S6, F1, F2,
 F6, O1, O2, O3, C1B
5.b Aromatic/amide H refined with riding coordinates:
 C00J(H00J), C1(H1), C2(H2), C3(H3), C4(H4), C7(H7), C8(H8), C10(H10),
 C11(H11), C12(H12), C13(H13), C14(H14), C17(H17), C18(H18), C20(H20), C21(H21),
  C22(H22), C23(H23), C26(H26), C27(H27), C29(H29), C30(H30), C31(H31),
 C32(H32), C33(H33), C36(H36), C37(H37), C39(H39), C40(H40), C42(H42), C43(H43),
  C46(H46), C47(H47), C48(H48), C49(H49), C50(H50), C52(H52), C53(H53),
 C56(H56), C57(H57), C58(H58), C59(H59)
;
_platon_squeeze_void_probe_radius 1.20
_olex2_date_sample_data_collection 2018-04-20
_olex2_date_sample_submission 2018-04-05
_olex2_diffrn_ambient_temperature_device 'Oxford Cryosystems Cryostream 700+'
_olex2_exptl_crystal_mounting_method 'The crystal was mounted on a MITIGEN holder in Paratone oil.'
_olex2_submission_original_sample_id JV753
_olex2_submission_special_instructions 'No special instructions were received'

loop_
_space_group_symop_operation_xyz
'x, y, z'
'-x, y, -z+1/2'
'x+1/2, y+1/2, z'
'-x+1/2, y+1/2, -z+1/2'
'-x, -y, -z'
'x, -y, z-1/2'
'-x+1/2, -y+1/2, -z'
'x+1/2, -y+1/2, z-1/2'

loop_
_atom_site_label
_atom_site_type_symbol
_atom_site_fract_x
_atom_site_fract_y
_atom_site_fract_z
_atom_site_U_iso_or_equiv
_atom_site_adp_type
_atom_site_occupancy
_atom_site_site_symmetry_order
_atom_site_calc_flag
_atom_site_refinement_flags_posn
_atom_site_refinement_flags_adp
_atom_site_refinement_flags_occupancy
_atom_site_disorder_assembly
_atom_site_disorder_group
Ni1 Ni 0.40301(13) 0.9057(2) 0.33540(19) 0.1096(19) Uani 1 1 d . U . . .
Ni2 Ni 0.36998(13) 0.5523(2) 0.07767(18) 0.0953(18) Uani 1 1 d . U . . .
N1 N 0.3772(9) 0.8638(14) 0.3879(11) 0.098(8) Uiso 1 1 d . U . . .
N2 N 0.3687(8) 0.8150(12) 0.2923(10) 0.082(7) Uiso 1 1 d . U . . .
N3 N 0.3283(9) 0.5940(14) -0.0003(11) 0.101(9) Uiso 1 1 d . U . . .
N4 N 0.3464(7) 0.6409(11) 0.0988(9) 0.067(7) Uiso 1 1 d . U . . .
N5 N 0.4392(11) 0.9818(16) 0.3875(12) 0.125(10) Uiso 1 1 d . U . . .
N6 N 0.4667(10) 0.8562(16) 0.3854(12) 0.118(10) Uiso 1 1 d . U . . .
N7 N 0.6009(11) 0.4710(16) 0.4481(12) 0.118(9) Uiso 1 1 d . U . . .
N8 N 0.5691(9) 0.5973(15) 0.4222(11) 0.102(9) Uiso 1 1 d . U . . .
N9 N 0.4210(9) 0.9470(13) 0.2756(10) 0.096(8) Uiso 1 1 d . U . . .
N10 N 0.3425(9) 0.9589(13) 0.2832(11) 0.090(8) Uiso 1 1 d . U . . .
N11 N 0.4064(9) 0.5116(13) 0.1586(10) 0.096(8) Uiso 1 1 d . U . . .
N12 N 0.3182(9) 0.4945(13) 0.0836(11) 0.098(8) Uiso 1 1 d . U . . .
C00J C 0.3556(8) 0.6606(13) 0.1475(11) 0.059(8) Uiso 1 1 d . U . . .
H00J H 0.373555 0.630774 0.177214 0.070 Uiso 1 1 calc R . . . .
C1 C 0.3803(13) 0.896(2) 0.4331(17) 0.127(13) Uiso 1 1 d . U . . .
H1 H 0.391382 0.940968 0.441638 0.152 Uiso 1 1 calc R . . . .
C2 C 0.3660(12) 0.858(2) 0.4678(15) 0.114(12) Uiso 1 1 d . U . . .
H2 H 0.366932 0.880879 0.499569 0.136 Uiso 1 1 calc R . . . .
C3 C 0.3527(11) 0.8001(19) 0.4597(14) 0.107(11) Uiso 1 1 d . U . . .
H3 H 0.346092 0.776990 0.486304 0.129 Uiso 1 1 calc R . . . .
C4 C 0.3470(12) 0.766(2) 0.4086(15) 0.123(13) Uiso 1 1 d . U . . .
H4 H 0.334515 0.721171 0.398832 0.148 Uiso 1 1 calc R . . . .
C5 C 0.3616(10) 0.8038(16) 0.3756(12) 0.081(9) Uiso 1 1 d . U . . .
C6 C 0.3558(9) 0.7802(15) 0.3202(12) 0.074(9) Uiso 1 1 d . U . . .
C7 C 0.3389(12) 0.715(2) 0.2996(16) 0.122(12) Uiso 1 1 d . U . . .
H7 H 0.330906 0.682878 0.320229 0.147 Uiso 1 1 calc R . . . .
C8 C 0.3347(11) 0.7010(18) 0.2467(13) 0.098(10) Uiso 1 1 d . U . . .
H8 H 0.322179 0.657782 0.231778 0.117 Uiso 1 1 calc R . . . .
C9 C 0.3457(9) 0.7394(14) 0.2146(11) 0.067(8) Uiso 1 1 d . U . . .
C10 C 0.3654(10) 0.8019(16) 0.2427(13) 0.086(9) Uiso 1 1 d . U . . .
H10 H 0.376260 0.834265 0.225175 0.103 Uiso 1 1 calc R . . . .
C11 C 0.3211(12) 0.5630(19) -0.0504(15) 0.107(11) Uiso 1 1 d . U . . .
H11 H 0.332397 0.518480 -0.050306 0.128 Uiso 1 1 calc R . . . .
C12 C 0.2973(12) 0.5978(19) -0.1003(16) 0.116(12) Uiso 1 1 d . U . . .
H12 H 0.290188 0.573906 -0.133961 0.139 Uiso 1 1 calc R . . . .
C13 C 0.2830(13) 0.665(2) -0.1047(17) 0.130(13) Uiso 1 1 d . U . . .
H13 H 0.268439 0.689687 -0.138800 0.156 Uiso 1 1 calc R . . . .
C14 C 0.2935(11) 0.6949(18) -0.0483(14) 0.103(11) Uiso 1 1 d . U . . .
H14 H 0.285338 0.740603 -0.045581 0.124 Uiso 1 1 calc R . . . .
C15 C 0.3150(9) 0.6561(14) -0.0006(9) 0.069(8) Uiso 1 1 d D U . . .
C16 C 0.3270(10) 0.6847(15) 0.0574(10) 0.081(9) Uiso 1 1 d D U . . .
C17 C 0.3144(10) 0.7477(16) 0.0665(13) 0.089(10) Uiso 1 1 d . U . . .
H17 H 0.299670 0.777003 0.035273 0.107 Uiso 1 1 calc R . . . .
C18 C 0.3213(9) 0.7698(16) 0.1143(12) 0.080(9) Uiso 1 1 d . U . . .
H18 H 0.313536 0.815151 0.118693 0.096 Uiso 1 1 calc R . . . .
C19 C 0.3416(10) 0.7234(15) 0.1626(13) 0.082(9) Uiso 1 1 d . U . . .
C20 C 0.4231(16) 1.047(2) 0.3835(18) 0.149(15) Uiso 1 1 d . U . . .
H20 H 0.391151 1.056005 0.362281 0.179 Uiso 1 1 calc R . . . .
C21 C 0.4558(17) 1.107(3) 0.4126(19) 0.159(16) Uiso 1 1 d . U . . .
H21 H 0.445368 1.152213 0.409709 0.191 Uiso 1 1 calc R . . . .
C22 C 0.4982(17) 1.090(3) 0.441(2) 0.160(17) Uiso 1 1 d . U . . .
H22 H 0.518732 1.125164 0.462645 0.192 Uiso 1 1 calc R . . . .
C23 C 0.5162(16) 1.027(2) 0.4432(17) 0.143(14) Uiso 1 1 d . U . . .
H23 H 0.548250 1.019047 0.463417 0.171 Uiso 1 1 calc R . . . .
C24 C 0.4841(13) 0.974(2) 0.4131(15) 0.115(12) Uiso 1 1 d . U . . .
C25 C 0.4984(12) 0.9080(19) 0.4179(14) 0.104(11) Uiso 1 1 d . U . . .
C26 C 0.5459(13) 0.875(2) 0.4586(16) 0.126(13) Uiso 1 1 d . U . . .
H26 H 0.569638 0.902561 0.485154 0.151 Uiso 1 1 calc R . . . .
C27 C 0.5526(12) 0.8094(18) 0.4560(14) 0.101(11) Uiso 1 1 d . U . . .
H27 H 0.582262 0.790880 0.478168 0.121 Uiso 1 1 calc R . . . .
C28 C 0.5164(11) 0.7659(16) 0.4206(12) 0.086(9) Uiso 1 1 d . U . . .
C29 C 0.4745(11) 0.7892(17) 0.3864(13) 0.094(10) Uiso 1 1 d . U . . .
H29 H 0.450827 0.759060 0.363296 0.113 Uiso 1 1 calc R . . . .
C30 C 0.6207(15) 0.409(2) 0.4557(16) 0.134(14) Uiso 1 1 d . U . . .
H30 H 0.649620 0.399188 0.456796 0.161 Uiso 1 1 calc R . . . .
C31 C 0.5864(18) 0.356(3) 0.462(2) 0.167(17) Uiso 1 1 d . U . . .
H31 H 0.596661 0.310177 0.472688 0.200 Uiso 1 1 calc R . . . .
C32 C 0.5485(15) 0.370(2) 0.4551(16) 0.133(14) Uiso 1 1 d . U . . .
H32 H 0.529601 0.334233 0.456353 0.159 Uiso 1 1 calc R . . . .
C33 C 0.5290(15) 0.437(2) 0.4447(16) 0.133(14) Uiso 1 1 d . U . . .
H33 H 0.498979 0.447025 0.439986 0.160 Uiso 1 1 calc R . . . .
C34 C 0.5612(13) 0.4864(18) 0.4422(14) 0.106(11) Uiso 1 1 d . U . . .
C35 C 0.5450(11) 0.5586(16) 0.4353(13) 0.089(10) Uiso 1 1 d . U . . .
C36 C 0.5060(12) 0.5835(19) 0.4378(14) 0.107(11) Uiso 1 1 d . U . . .
H36 H 0.486261 0.552815 0.443972 0.128 Uiso 1 1 calc R . . . .
C37 C 0.4959(13) 0.6483(19) 0.4319(14) 0.113(12) Uiso 1 1 d . U . . .
H37 H 0.469787 0.663926 0.435414 0.136 Uiso 1 1 calc R . . . .
C38 C 0.5217(13) 0.693(2) 0.4211(15) 0.118(12) Uiso 1 1 d . U . . .
C39 C 0.5646(11) 0.6642(16) 0.4182(12) 0.088(10) Uiso 1 1 d . U . . .
H39 H 0.586341 0.692605 0.413866 0.106 Uiso 1 1 calc R . . . .
C40 C 0.4602(11) 0.9445(16) 0.2773(13) 0.092(10) Uiso 1 1 d . U . . .
H40 H 0.479652 0.908394 0.298199 0.110 Uiso 1 1 calc R . . . .
C41 C 0.4784(11) 0.9896(18) 0.2514(14) 0.115(12) Uiso 1 1 d . U . . .
C42 C 0.4441(17) 1.043(2) 0.2200(19) 0.159(16) Uiso 1 1 d . U . . .
H42 H 0.454259 1.078091 0.203965 0.191 Uiso 1 1 calc R . . . .
C43 C 0.3992(18) 1.047(3) 0.212(2) 0.164(17) Uiso 1 1 d . U . . .
H43 H 0.377873 1.078356 0.186097 0.197 Uiso 1 1 calc R . . . .
C44 C 0.3878(13) 1.005(2) 0.2415(16) 0.123(13) Uiso 1 1 d . U . . .
C45 C 0.3478(11) 0.9886(16) 0.2505(14) 0.089(10) Uiso 1 1 d . U . . .
C46 C 0.3077(17) 1.027(3) 0.202(2) 0.168(17) Uiso 1 1 d . U . . .
H46 H 0.308454 1.045274 0.169304 0.202 Uiso 1 1 calc R . . . .
C47 C 0.2706(14) 1.029(2) 0.2144(16) 0.132(13) Uiso 1 1 d . U . . .
H47 H 0.247427 1.061603 0.194006 0.158 Uiso 1 1 calc R . . . .
C48 C 0.2636(15) 0.994(2) 0.2500(17) 0.140(14) Uiso 1 1 d . U . . .
H48 H 0.234702 0.992590 0.250586 0.168 Uiso 1 1 calc R . . . .
C49 C 0.3016(14) 0.957(2) 0.2879(17) 0.130(14) Uiso 1 1 d . U . . .
H49 H 0.299531 0.930741 0.316470 0.156 Uiso 1 1 calc R . . . .
C50 C 0.4523(12) 0.5162(19) 0.1888(14) 0.110(11) Uiso 1 1 d . U . . .
H50 H 0.469637 0.548497 0.179967 0.132 Uiso 1 1 calc R . . . .
C51 C 0.4735(5) 0.471(2) 0.2340(13) 0.116(12) Uiso 1 1 d D U . . .
C52 C 0.446(2) 0.419(3) 0.240(2) 0.182(19) Uiso 1 1 d . U . . .
H52 H 0.461882 0.385647 0.267622 0.219 Uiso 1 1 calc R . . . .
C53 C 0.4010(15) 0.413(2) 0.2116(17) 0.134(14) Uiso 1 1 d . U . . .
H53 H 0.383323 0.378453 0.217615 0.161 Uiso 1 1 calc R . . . .
C54 C 0.3833(9) 0.463(2) 0.1719(14) 0.115(12) Uiso 1 1 d D U . . .
C55 C 0.3313(9) 0.4610(16) 0.1306(12) 0.084(9) Uiso 1 1 d D U . . .
C56 C 0.3062(14) 0.417(2) 0.1420(18) 0.137(14) Uiso 1 1 d . U . . .
H56 H 0.319442 0.389458 0.174643 0.164 Uiso 1 1 calc R . . . .
C57 C 0.2542(18) 0.411(3) 0.100(2) 0.167(17) Uiso 1 1 d . U . . .
H57 H 0.233253 0.381558 0.105195 0.200 Uiso 1 1 calc R . . . .
C58 C 0.2416(14) 0.4550(19) 0.0532(16) 0.125(13) Uiso 1 1 d . U . . .
H58 H 0.210301 0.458900 0.026483 0.150 Uiso 1 1 calc R . . . .
C59 C 0.2752(14) 0.493(2) 0.0464(17) 0.130(13) Uiso 1 1 d . U . . .
H59 H 0.266289 0.517839 0.012947 0.156 Uiso 1 1 calc R . . . .
Mn1 Mn 0.500000 0.7353(4) 0.250000 0.126(3) Uani 1 2 d S TU P . .
Cl1 Cl 0.5530(3) 0.8082(6) 0.3205(4) 0.130(4) Uani 1 1 d . U . . .
Cl2 Cl 0.4587(3) 0.6631(5) 0.2825(4) 0.128(4) Uani 1 1 d . U . . .
S1 S 0.3788(6) 0.5503(9) 0.3839(7) 0.201 Uiso 1 1 d . U . . .
F3 F 0.3561(9) 0.5474(13) 0.2794(11) 0.224 Uiso 1 1 d D U . . .
F4 F 0.3647(10) 0.4416(13) 0.3179(17) 0.281 Uiso 1 1 d D U . . .
F5 F 0.4280(7) 0.5046(16) 0.3347(14) 0.250 Uiso 1 1 d D U . . .
O7 O 0.3960(11) 0.6145(15) 0.3857(14) 0.199 Uiso 1 1 d D U . . .
O8 O 0.3303(11) 0.5424(18) 0.3686(15) 0.244 Uiso 1 1 d D U . . .
O9 O 0.4091(11) 0.4997(16) 0.4298(12) 0.199 Uiso 1 1 d D U . . .
C1A C 0.3823(8) 0.5097(14) 0.329(2) 0.248 Uiso 1 1 d D U . . .
S3 S 0.2237(5) 0.7964(8) 0.2595(6) 0.215 Uiso 1 1 d D U . . .
F7 F 0.1724(9) 0.8925(10) 0.2524(10) 0.198 Uiso 1 1 d D U . . .
F8 F 0.1501(8) 0.7817(11) 0.2629(9) 0.192 Uiso 1 1 d D U . . .
F9 F 0.1430(8) 0.8175(13) 0.1768(8) 0.199 Uiso 1 1 d D U . . .
O4 O 0.2437(9) 0.8236(14) 0.2256(10) 0.184 Uiso 1 1 d D U . . .
O5 O 0.2477(9) 0.8171(13) 0.3187(8) 0.168 Uiso 1 1 d D U . . .
O6 O 0.2149(10) 0.7209(9) 0.2542(11) 0.179 Uiso 1 1 d D U . . .
C1C C 0.1750(14) 0.8215(11) 0.2377(8) 0.170 Uiso 1 1 d D U . . .
S6 S 0.1748(6) 0.6151(8) 0.0650(8) 0.232 Uiso 1 1 d D U . . .
F1 F 0.2350(9) 0.6788(12) 0.1418(11) 0.204 Uiso 1 1 d D U . . .
F2 F 0.2463(8) 0.5711(13) 0.1425(11) 0.207 Uiso 1 1 d D U . . .
F6 F 0.1931(10) 0.6100(17) 0.1647(11) 0.268 Uiso 1 1 d D U . . .
O1 O 0.1440(9) 0.6727(14) 0.0571(14) 0.210 Uiso 1 1 d D U . . .
O2 O 0.2053(10) 0.6241(18) 0.0375(12) 0.256 Uiso 1 1 d D U . . .
O3 O 0.1534(9) 0.5471(12) 0.0545(12) 0.176 Uiso 1 1 d D U . . .
C1B C 0.2118(9) 0.6179(10) 0.1289(15) 0.241 Uiso 1 1 d D U . . .

loop_
_atom_site_aniso_label
_atom_site_aniso_U_11
_atom_site_aniso_U_22
_atom_site_aniso_U_33
_atom_site_aniso_U_23
_atom_site_aniso_U_13
_atom_site_aniso_U_12
Ni1 0.054(3) 0.109(4) 0.108(4) -0.034(3) -0.015(3) 0.020(2)
Ni2 0.047(3) 0.084(3) 0.109(4) -0.020(2) -0.006(2) -0.013(2)
Mn1 0.095(6) 0.118(7) 0.131(7) 0.000 0.023(5) 0.000
Cl1 0.093(7) 0.145(9) 0.121(8) 0.011(6) 0.021(6) 0.008(6)
Cl2 0.073(6) 0.134(8) 0.137(8) 0.003(6) 0.013(6) 0.000(6)

loop_
_atom_type_symbol
_atom_type_description
_atom_type_scat_dispersion_real
_atom_type_scat_dispersion_imag
_atom_type_scat_source
C C 0.0029 0.0015 'International Tables Vol C Tables 4.2.6.8 and 6.1.1.4'
H H 0.0000 0.0000 'International Tables Vol C Tables 4.2.6.8 and 6.1.1.4'
Cl Cl 0.1484 0.1585 'International Tables Vol C Tables 4.2.6.8 and 6.1.1.4'
F F 0.0164 0.0096 'International Tables Vol C Tables 4.2.6.8 and 6.1.1.4'
Mn Mn 0.3368 0.7283 'International Tables Vol C Tables 4.2.6.8 and 6.1.1.4'
N N 0.0056 0.0031 'International Tables Vol C Tables 4.2.6.8 and 6.1.1.4'
Ni Ni 0.3393 1.1124 'International Tables Vol C Tables 4.2.6.8 and 6.1.1.4'
O O 0.0101 0.0057 'International Tables Vol C Tables 4.2.6.8 and 6.1.1.4'
S S 0.1188 0.1164 'International Tables Vol C Tables 4.2.6.8 and 6.1.1.4'

loop_
_geom_angle_atom_site_label_1
_geom_angle_atom_site_label_2
_geom_angle_atom_site_label_3
_geom_angle
_geom_angle_site_symmetry_1
_geom_angle_site_symmetry_3
_geom_angle_publ_flag
N1 Ni1 N2 76.6(10) . . ?
N1 Ni1 N6 88.2(11) . . ?
N1 Ni1 N10 95.9(11) . . ?
N5 Ni1 N1 96.3(12) . . ?
N5 Ni1 N2 170.6(11) . . ?
N5 Ni1 N6 78.7(12) . . ?
N5 Ni1 N9 88.1(11) . . ?
N5 Ni1 N10 99.8(12) . . ?
N6 Ni1 N2 94.7(10) . . ?
N9 Ni1 N1 173.4(10) . . ?
N9 Ni1 N2 99.5(10) . . ?
N9 Ni1 N6 97.5(11) . . ?
N9 Ni1 N10 78.5(11) . . ?
N10 Ni1 N2 87.2(9) . . ?
N10 Ni1 N6 175.8(12) . . ?
N3 Ni2 N4 78.0(10) . . ?
N3 Ni2 N7 98.8(11) . 2_655 ?
N3 Ni2 N8 91.3(10) . 2_655 ?
N3 Ni2 N11 174.0(10) . . ?
N3 Ni2 N12 96.2(10) . . ?
N4 Ni2 N7 171.9(11) . 2_655 ?
N4 Ni2 N8 96.2(10) . 2_655 ?
N4 Ni2 N11 98.1(9) . . ?
N4 Ni2 N12 91.4(9) . . ?
N7 Ni2 N8 76.4(12) 2_655 2_655 ?
N11 Ni2 N7 85.7(10) . 2_655 ?
N11 Ni2 N8 93.7(10) . 2_655 ?
N12 Ni2 N7 96.3(12) . 2_655 ?
N12 Ni2 N8 170.3(11) . 2_655 ?
N12 Ni2 N11 79.3(10) . . ?
C1 N1 Ni1 123(3) . . ?
C5 N1 Ni1 115(2) . . ?
C5 N1 C1 122(3) . . ?
C6 N2 Ni1 112(2) . . ?
C6 N2 C10 128(3) . . ?
C10 N2 Ni1 120(2) . . ?
C11 N3 Ni2 123(2) . . ?
C15 N3 Ni2 116(2) . . ?
C15 N3 C11 120(3) . . ?
C00J N4 Ni2 126.4(19) . . ?
C00J N4 C16 118(2) . . ?
C16 N4 Ni2 114.3(18) . . ?
C20 N5 Ni1 124(3) . . ?
C24 N5 Ni1 116(3) . . ?
C24 N5 C20 116(4) . . ?
C25 N6 Ni1 107(2) . . ?
C29 N6 Ni1 126(2) . . ?
C29 N6 C25 128(3) . . ?
C30 N7 Ni2 118(3) . 2_655 ?
C34 N7 Ni2 111(3) . 2_655 ?
C34 N7 C30 129(4) . . ?
C35 N8 Ni2 116(2) . 2_655 ?
C35 N8 C39 125(3) . . ?
C39 N8 Ni2 118(2) . 2_655 ?
C40 N9 Ni1 126(2) . . ?
C40 N9 C44 118(3) . . ?
C44 N9 Ni1 112(2) . . ?
C45 N10 Ni1 110(2) . . ?
C45 N10 C49 125(3) . . ?
C49 N10 Ni1 125(2) . . ?
C50 N11 Ni2 123(2) . . ?
C50 N11 C54 119(3) . . ?
C54 N11 Ni2 115(2) . . ?
C55 N12 Ni2 115(2) . . ?
C59 N12 Ni2 125(3) . . ?
C59 N12 C55 120(3) . . ?
N4 C00J H00J 116.7 . . ?
N4 C00J C19 127(3) . . ?
C19 C00J H00J 116.7 . . ?
N1 C1 H1 121.8 . . ?
N1 C1 C2 116(4) . . ?
C2 C1 H1 121.8 . . ?
C1 C2 H2 117.6 . . ?
C3 C2 C1 125(4) . . ?
C3 C2 H2 117.6 . . ?
C2 C3 H3 120.3 . . ?
C2 C3 C4 119(4) . . ?
C4 C3 H3 120.3 . . ?
C3 C4 H4 123.0 . . ?
C5 C4 C3 114(3) . . ?
C5 C4 H4 123.0 . . ?
N1 C5 C4 123(3) . . ?
N1 C5 C6 114(3) . . ?
C4 C5 C6 123(3) . . ?
N2 C6 C5 121(3) . . ?
N2 C6 C7 117(3) . . ?
C7 C6 C5 122(3) . . ?
C6 C7 H7 122.6 . . ?
C8 C7 C6 115(3) . . ?
C8 C7 H7 122.6 . . ?
C7 C8 H8 115.6 . . ?
C9 C8 C7 129(3) . . ?
C9 C8 H8 115.6 . . ?
C8 C9 C10 110(3) . . ?
C8 C9 C19 127(3) . . ?
C19 C9 C10 123(3) . . ?
N2 C10 C9 121(3) . . ?
N2 C10 H10 119.5 . . ?
C9 C10 H10 119.5 . . ?
N3 C11 H11 120.3 . . ?
C12 C11 N3 119(3) . . ?
C12 C11 H11 120.3 . . ?
C11 C12 H12 117.6 . . ?
C11 C12 C13 125(4) . . ?
C13 C12 H12 117.6 . . ?
C12 C13 H13 124.2 . . ?
C12 C13 C14 112(3) . . ?
C14 C13 H13 124.2 . . ?
C13 C14 H14 119.8 . . ?
C15 C14 C13 120(3) . . ?
C15 C14 H14 119.7 . . ?
N3 C15 C14 124(3) . . ?
N3 C15 C16 114(2) . . ?
C14 C15 C16 122(3) . . ?
N4 C16 C15 115(2) . . ?
N4 C16 C17 121(2) . . ?
C17 C16 C15 124(3) . . ?
C16 C17 H17 118.0 . . ?
C18 C17 C16 124(3) . . ?
C18 C17 H17 118.0 . . ?
C17 C18 H18 120.7 . . ?
C17 C18 C19 119(3) . . ?
C19 C18 H18 120.7 . . ?
C00J C19 C18 111(3) . . ?
C9 C19 C00J 126(3) . . ?
C9 C19 C18 123(3) . . ?
N5 C20 H20 119.4 . . ?
N5 C20 C21 121(4) . . ?
C21 C20 H20 119.4 . . ?
C20 C21 H21 122.3 . . ?
C22 C21 C20 115(5) . . ?
C22 C21 H21 122.3 . . ?
C21 C22 H22 117.3 . . ?
C21 C22 C23 125(5) . . ?
C23 C22 H22 117.3 . . ?
C22 C23 H23 121.7 . . ?
C22 C23 C24 117(4) . . ?
C24 C23 H23 121.7 . . ?
N5 C24 C23 124(4) . . ?
N5 C24 C25 114(4) . . ?
C25 C24 C23 121(4) . . ?
N6 C25 C26 110(3) . . ?
C24 C25 N6 120(3) . . ?
C24 C25 C26 130(3) . . ?
C25 C26 H26 120.0 . . ?
C27 C26 C25 120(3) . . ?
C27 C26 H26 120.0 . . ?
C26 C27 H27 119.4 . . ?
C26 C27 C28 121(3) . . ?
C28 C27 H27 119.4 . . ?
C27 C28 C38 122(3) . . ?
C29 C28 C27 122(3) . . ?
C29 C28 C38 115(3) . . ?
N6 C29 H29 120.7 . . ?
C28 C29 N6 119(3) . . ?
C28 C29 H29 120.7 . . ?
N7 C30 H30 126.3 . . ?
N7 C30 C31 107(4) . . ?
C31 C30 H30 126.3 . . ?
C30 C31 H31 118.6 . . ?
C32 C31 C30 123(5) . . ?
C32 C31 H31 118.6 . . ?
C31 C32 H32 116.9 . . ?
C31 C32 C33 126(5) . . ?
C33 C32 H32 116.9 . . ?
C32 C33 H33 124.5 . . ?
C32 C33 C34 111(4) . . ?
C34 C33 H33 124.5 . . ?
N7 C34 C33 123(4) . . ?
N7 C34 C35 122(3) . . ?
C33 C34 C35 115(3) . . ?
N8 C35 C34 112(3) . . ?
N8 C35 C36 120(3) . . ?
C36 C35 C34 127(3) . . ?
C35 C36 H36 119.3 . . ?
C37 C36 C35 121(4) . . ?
C37 C36 H36 119.3 . . ?
C36 C37 H37 119.4 . . ?
C36 C37 C38 121(4) . . ?
C38 C37 H37 119.4 . . ?
C28 C38 C39 118(3) . . ?
C37 C38 C28 125(3) . . ?
C37 C38 C39 117(3) . . ?
N8 C39 C38 115(3) . . ?
N8 C39 H39 122.4 . . ?
C38 C39 H39 122.4 . . ?
N9 C40 H40 116.4 . . ?
N9 C40 C41 127(3) . . ?
C41 C40 H40 116.4 . . ?
C40 C41 C41 132(3) . 2_655 ?
C40 C41 C42 110(3) . . ?
C41 C41 C42 118(3) 2_655 . ?
C41 C42 H42 116.4 . . ?
C43 C42 C41 127(5) . . ?
C43 C42 H42 116.4 . . ?
C42 C43 H43 122.2 . . ?
C44 C43 C42 116(5) . . ?
C44 C43 H43 122.2 . . ?
C43 C44 N9 121(4) . . ?
C43 C44 C45 139(4) . . ?
C45 C44 N9 101(3) . . ?
N10 C45 C44 134(3) . . ?
N10 C45 C46 122(4) . . ?
C44 C45 C46 103(3) . . ?
C45 C46 H46 126.4 . . ?
C47 C46 C45 107(4) . . ?
C47 C46 H46 126.4 . . ?
C46 C47 H47 115.6 . . ?
C48 C47 C46 129(5) . . ?
C48 C47 H47 115.6 . . ?
C47 C48 H48 122.3 . . ?
C47 C48 C49 115(4) . . ?
C49 C48 H48 122.3 . . ?
N10 C49 C48 119(4) . . ?
N10 C49 H49 120.5 . . ?
C48 C49 H49 120.5 . . ?
N11 C50 H50 121.3 . . ?
N11 C50 C51 117(3) . . ?
C51 C50 H50 121.3 . . ?
C50 C51 C51 118(3) . 2_655 ?
C50 C51 C52 118(3) . . ?
C52 C51 C51 123(3) . 2_655 ?
C51 C52 H52 116.8 . . ?
C53 C52 C51 126(5) . . ?
C53 C52 H52 116.8 . . ?
C52 C53 H53 124.8 . . ?
C52 C53 C54 110(4) . . ?
C54 C53 H53 124.8 . . ?
N11 C54 C53 128(3) . . ?
N11 C54 C55 113(3) . . ?
C53 C54 C55 118(3) . . ?
N12 C55 C54 117(3) . . ?
N12 C55 C56 126(3) . . ?
C56 C55 C54 116(3) . . ?
C55 C56 H56 121.1 . . ?
C55 C56 C57 118(4) . . ?
C57 C56 H56 121.1 . . ?
C56 C57 H57 123.9 . . ?
C58 C57 C56 112(4) . . ?
C58 C57 H57 123.9 . . ?
C57 C58 H58 119.8 . . ?
C59 C58 C57 120(4) . . ?
C59 C58 H58 119.8 . . ?
N12 C59 C58 123(4) . . ?
N12 C59 H59 118.4 . . ?
C58 C59 H59 118.4 . . ?
Cl1 Mn1 Cl1 105.9(6) 2_655 . ?
Cl2 Mn1 Cl1 108.9(3) . 2_655 ?
Cl2 Mn1 Cl1 113.4(4) 2_655 2_655 ?
Cl2 Mn1 Cl1 113.4(4) . . ?
Cl2 Mn1 Cl1 108.9(3) 2_655 . ?
Cl2 Mn1 Cl2 106.6(6) . 2_655 ?
O7 S1 O8 119(2) . . ?
O7 S1 O9 117(2) . . ?
O7 S1 C1A 105.8(18) . . ?
O8 S1 O9 112.4(19) . . ?
O8 S1 C1A 101.1(18) . . ?
O9 S1 C1A 96.7(16) . . ?
F3 C1A S1 109(3) . . ?
F3 C1A F4 106(3) . . ?
F3 C1A F5 107(3) . . ?
F4 C1A S1 116(3) . . ?
F5 C1A S1 114(3) . . ?
F5 C1A F4 105(3) . . ?
O4 S3 O5 114.0(16) . . ?
O4 S3 O6 115.4(17) . . ?
O4 S3 C1C 109.2(15) . . ?
O5 S3 O6 111.1(16) . . ?
O5 S3 C1C 106.3(15) . . ?
C1C S3 O6 99.4(14) . . ?
F7 C1C S3 113(2) . . ?
F7 C1C F8 106(2) . . ?
F7 C1C F9 104(2) . . ?
F8 C1C S3 110.1(19) . . ?
F8 C1C F9 102(2) . . ?
F9 C1C S3 120(2) . . ?
O1 S6 O2 113.7(18) . . ?
O1 S6 O3 116.1(16) . . ?
O1 S6 C1B 105.5(16) . . ?
O2 S6 C1B 100.4(15) . . ?
O3 S6 O2 112.0(17) . . ?
O3 S6 C1B 107.4(15) . . ?
F1 C1B S6 111(2) . . ?
F2 C1B S6 113(2) . . ?
F2 C1B F1 103(2) . . ?
F6 C1B S6 113(2) . . ?
F6 C1B F1 107(2) . . ?
F6 C1B F2 108(2) . . ?

loop_
_geom_bond_atom_site_label_1
_geom_bond_atom_site_label_2
_geom_bond_distance
_geom_bond_site_symmetry_2
_geom_bond_publ_flag
Ni1 N1 2.11(3) . ?
Ni1 N2 2.15(2) . ?
Ni1 N5 2.03(3) . ?
Ni1 N6 2.13(3) . ?
Ni1 N9 2.11(3) . ?
Ni1 N10 2.11(3) . ?
Ni2 N3 2.08(3) . ?
Ni2 N4 2.09(2) . ?
Ni2 N7 2.13(3) 2_655 ?
Ni2 N8 2.17(3) 2_655 ?
Ni2 N11 2.11(3) . ?
Ni2 N12 2.10(3) . ?
N1 C1 1.33(4) . ?
N1 C5 1.27(3) . ?
N2 C6 1.22(3) . ?
N2 C10 1.31(3) . ?
N3 C11 1.40(4) . ?
N3 C15 1.30(3) . ?
N4 C00J 1.26(3) . ?
N4 C16 1.32(3) . ?
N5 C20 1.38(5) . ?
N5 C24 1.32(4) . ?
N6 C25 1.43(4) . ?
N6 C29 1.34(4) . ?
N7 C30 1.35(4) . ?
N7 C34 1.27(4) . ?
N8 C35 1.25(4) . ?
N8 C39 1.32(3) . ?
N9 C40 1.26(3) . ?
N9 C44 1.55(4) . ?
N10 C45 1.13(3) . ?
N10 C49 1.39(4) . ?
N11 C50 1.35(4) . ?
N11 C54 1.35(4) . ?
N12 C55 1.31(3) . ?
N12 C59 1.30(4) . ?
C00J H00J 0.9500 . ?
C00J C19 1.44(4) . ?
C1 H1 0.9500 . ?
C1 C2 1.42(5) . ?
C2 H2 0.9500 . ?
C2 C3 1.21(4) . ?
C3 H3 0.9500 . ?
C3 C4 1.47(5) . ?
C4 H4 0.9500 . ?
C4 C5 1.40(4) . ?
C5 C6 1.49(4) . ?
C6 C7 1.41(4) . ?
C7 H7 0.9500 . ?
C7 C8 1.39(4) . ?
C8 H8 0.9500 . ?
C8 C9 1.31(4) . ?
C9 C10 1.43(4) . ?
C9 C19 1.38(3) . ?
C10 H10 0.9500 . ?
C11 H11 0.9500 . ?
C11 C12 1.39(4) . ?
C12 H12 0.9500 . ?
C12 C13 1.40(5) . ?
C13 H13 0.9500 . ?
C13 C14 1.51(5) . ?
C14 H14 0.9500 . ?
C14 C15 1.38(4) . ?
C15 C16 1.53(2) . ?
C16 C17 1.36(4) . ?
C17 H17 0.9500 . ?
C17 C18 1.28(3) . ?
C18 H18 0.9500 . ?
C18 C19 1.48(4) . ?
C20 H20 0.9500 . ?
C20 C21 1.54(6) . ?
C21 H21 0.9500 . ?
C21 C22 1.28(6) . ?
C22 H22 0.9500 . ?
C22 C23 1.36(5) . ?
C23 H23 0.9500 . ?
C23 C24 1.44(5) . ?
C24 C25 1.37(4) . ?
C25 C26 1.58(5) . ?
C26 H26 0.9500 . ?
C26 C27 1.32(4) . ?
C27 H27 0.9500 . ?
C27 C28 1.42(4) . ?
C28 C29 1.34(4) . ?
C28 C38 1.45(4) . ?
C29 H29 0.9500 . ?
C30 H30 0.9500 . ?
C30 C31 1.61(6) . ?
C31 H31 0.9500 . ?
C31 C32 1.19(5) . ?
C32 H32 0.9500 . ?
C32 C33 1.42(5) . ?
C33 H33 0.9500 . ?
C33 C34 1.46(5) . ?
C34 C35 1.50(4) . ?
C35 C36 1.39(4) . ?
C36 H36 0.9500 . ?
C36 C37 1.31(4) . ?
C37 H37 0.9500 . ?
C37 C38 1.33(4) . ?
C38 C39 1.54(5) . ?
C39 H39 0.9500 . ?
C40 H40 0.9500 . ?
C40 C41 1.41(4) . ?
C41 C41 1.44(6) 2_655 ?
C41 C42 1.49(5) . ?
C42 H42 0.9500 . ?
C42 C43 1.38(6) . ?
C43 H43 0.9500 . ?
C43 C44 1.32(5) . ?
C44 C45 1.46(5) . ?
C45 C46 1.57(5) . ?
C46 H46 0.9500 . ?
C46 C47 1.40(5) . ?
C47 H47 0.9500 . ?
C47 C48 1.29(5) . ?
C48 H48 0.9500 . ?
C48 C49 1.40(5) . ?
C49 H49 0.9500 . ?
C50 H50 0.9500 . ?
C50 C51 1.40(4) . ?
C51 C51 1.55(3) 2_655 ?
C51 C52 1.41(6) . ?
C52 H52 0.9500 . ?
C52 C53 1.33(6) . ?
C53 H53 0.9500 . ?
C53 C54 1.38(5) . ?
C54 C55 1.55(3) . ?
C55 C56 1.32(4) . ?
C56 H56 0.9500 . ?
C56 C57 1.56(6) . ?
C57 H57 0.9500 . ?
C57 C58 1.43(5) . ?
C58 H58 0.9500 . ?
C58 C59 1.40(5) . ?
C59 H59 0.9500 . ?
Mn1 Cl1 2.383(12) . ?
Mn1 Cl1 2.383(11) 2_655 ?
Mn1 Cl2 2.378(12) 2_655 ?
Mn1 Cl2 2.378(12) . ?
S1 O7 1.38(3) . ?
S1 O8 1.45(3) . ?
S1 O9 1.55(3) . ?
S1 C1A 1.72(6) . ?
F3 C1A 1.43(3) . ?
F4 C1A 1.44(3) . ?
F5 C1A 1.43(3) . ?
S3 O4 1.439(17) . ?
S3 O5 1.479(17) . ?
S3 O6 1.508(17) . ?
S3 C1C 1.51(4) . ?
F7 C1C 1.47(2) . ?
F8 C1C 1.49(2) . ?
F9 C1C 1.49(2) . ?
S6 O1 1.46(2) . ?
S6 O2 1.49(2) . ?
S6 O3 1.48(2) . ?
S6 C1B 1.59(4) . ?
F1 C1B 1.38(2) . ?
F2 C1B 1.37(2) . ?
F6 C1B 1.36(2) . ?

loop_
_geom_hbond_atom_site_label_D
_geom_hbond_atom_site_label_H
_geom_hbond_atom_site_label_A
_geom_hbond_distance_DH
_geom_hbond_distance_HA
_geom_hbond_distance_DA
_geom_hbond_angle_DHA
_geom_hbond_site_symmetry_A
_geom_hbond_publ_flag
C56 H56 F7 0.95 1.86 2.64(5) 138.2 4_545 yes

loop_
_geom_torsion_atom_site_label_1
_geom_torsion_atom_site_label_2
_geom_torsion_atom_site_label_3
_geom_torsion_atom_site_label_4
_geom_torsion
_geom_torsion_site_symmetry_1
_geom_torsion_site_symmetry_2
_geom_torsion_site_symmetry_3
_geom_torsion_site_symmetry_4
_geom_torsion_publ_flag
Ni1 N1 C1 C2 -173(2) . . . . ?
Ni1 N1 C5 C4 174(2) . . . . ?
Ni1 N1 C5 C6 -12(3) . . . . ?
Ni1 N2 C6 C5 4(3) . . . . ?
Ni1 N2 C6 C7 -171(2) . . . . ?
Ni1 N2 C10 C9 175.4(19) . . . . ?
Ni1 N5 C20 C21 -163(3) . . . . ?
Ni1 N5 C24 C23 168(3) . . . . ?
Ni1 N5 C24 C25 -24(4) . . . . ?
Ni1 N6 C25 C24 1(4) . . . . ?
Ni1 N6 C25 C26 177(2) . . . . ?
Ni1 N6 C29 C28 -179(2) . . . . ?
Ni1 N9 C40 C41 -155(3) . . . . ?
Ni1 N9 C44 C43 164(3) . . . . ?
Ni1 N9 C44 C45 -21(3) . . . . ?
Ni1 N10 C45 C44 -9(5) . . . . ?
Ni1 N10 C45 C46 173(3) . . . . ?
Ni1 N10 C49 C48 -179(3) . . . . ?
Ni2 N3 C11 C12 -172(2) . . . . ?
Ni2 N3 C15 C14 169(2) . . . . ?
Ni2 N3 C15 C16 -8(3) . . . . ?
Ni2 N4 C00J C19 176(2) . . . . ?
Ni2 N4 C16 C15 14(3) . . . . ?
Ni2 N4 C16 C17 -173(2) . . . . ?
Ni2 N7 C30 C31 -169(2) 2_655 . . . ?
Ni2 N7 C34 C33 166(3) 2_655 . . . ?
Ni2 N7 C34 C35 -17(4) 2_655 . . . ?
Ni2 N8 C35 C34 -6(4) 2_655 . . . ?
Ni2 N8 C35 C36 178(2) 2_655 . . . ?
Ni2 N8 C39 C38 -177(2) 2_655 . . . ?
Ni2 N11 C50 C51 -162(2) . . . . ?
Ni2 N11 C54 C53 157(3) . . . . ?
Ni2 N11 C54 C55 -14(3) . . . . ?
Ni2 N12 C55 C54 -6(3) . . . . ?
Ni2 N12 C55 C56 -174(3) . . . . ?
Ni2 N12 C59 C58 -178(3) . . . . ?
N1 C1 C2 C3 2(6) . . . . ?
N1 C5 C6 N2 5(4) . . . . ?
N1 C5 C6 C7 -180(3) . . . . ?
N2 C6 C7 C8 -6(4) . . . . ?
N3 C11 C12 C13 6(5) . . . . ?
N3 C15 C16 N4 -4(4) . . . . ?
N3 C15 C16 C17 -177(3) . . . . ?
N4 C00J C19 C9 169(3) . . . . ?
N4 C00J C19 C18 -10(4) . . . . ?
N4 C16 C17 C18 2(5) . . . . ?
N5 C20 C21 C22 -1(6) . . . . ?
N5 C24 C25 N6 14(5) . . . . ?
N5 C24 C25 C26 -161(3) . . . . ?
N6 C25 C26 C27 5(5) . . . . ?
N7 C30 C31 C32 8(6) . . . . ?
N7 C34 C35 N8 17(5) . . . . ?
N7 C34 C35 C36 -168(3) . . . . ?
N8 C35 C36 C37 -6(5) . . . . ?
N9 C40 C41 C41 -177(4) . . . 2_655 ?
N9 C40 C41 C42 0(5) . . . . ?
N9 C44 C45 N10 22(5) . . . . ?
N9 C44 C45 C46 -161(3) . . . . ?
N10 C45 C46 C47 13(5) . . . . ?
N11 C50 C51 C51 175(3) . . . 2_655 ?
N11 C50 C51 C52 8(5) . . . . ?
N11 C54 C55 N12 13(4) . . . . ?
N11 C54 C55 C56 -178(3) . . . . ?
N12 C55 C56 C57 -10(6) . . . . ?
C00J N4 C16 C15 -177(2) . . . . ?
C00J N4 C16 C17 -4(4) . . . . ?
C1 N1 C5 C4 -1(5) . . . . ?
C1 N1 C5 C6 173(3) . . . . ?
C1 C2 C3 C4 -5(6) . . . . ?
C2 C3 C4 C5 5(5) . . . . ?
C3 C4 C5 N1 -2(5) . . . . ?
C3 C4 C5 C6 -176(3) . . . . ?
C4 C5 C6 N2 180(3) . . . . ?
C4 C5 C6 C7 -6(4) . . . . ?
C5 N1 C1 C2 1(5) . . . . ?
C5 C6 C7 C8 179(3) . . . . ?
C6 N2 C10 C9 -2(5) . . . . ?
C6 C7 C8 C9 2(5) . . . . ?
C7 C8 C9 C10 2(5) . . . . ?
C7 C8 C9 C19 179(3) . . . . ?
C8 C9 C10 N2 -2(4) . . . . ?
C8 C9 C19 C00J -46(5) . . . . ?
C8 C9 C19 C18 133(3) . . . . ?
C10 N2 C6 C5 -179(3) . . . . ?
C10 N2 C6 C7 6(5) . . . . ?
C10 C9 C19 C00J 131(3) . . . . ?
C10 C9 C19 C18 -50(4) . . . . ?
C11 N3 C15 C14 0(4) . . . . ?
C11 N3 C15 C16 -177(3) . . . . ?
C11 C12 C13 C14 -4(5) . . . . ?
C12 C13 C14 C15 0(5) . . . . ?
C13 C14 C15 N3 2(5) . . . . ?
C13 C14 C15 C16 179(3) . . . . ?
C14 C15 C16 N4 178(3) . . . . ?
C14 C15 C16 C17 6(4) . . . . ?
C15 N3 C11 C12 -4(5) . . . . ?
C15 C16 C17 C18 174(3) . . . . ?
C16 N4 C00J C19 9(4) . . . . ?
C16 C17 C18 C19 -4(5) . . . . ?
C17 C18 C19 C00J 7(4) . . . . ?
C17 C18 C19 C9 -173(3) . . . . ?
C19 C9 C10 N2 -180(3) . . . . ?
C20 N5 C24 C23 9(5) . . . . ?
C20 N5 C24 C25 178(3) . . . . ?
C20 C21 C22 C23 6(7) . . . . ?
C21 C22 C23 C24 -4(7) . . . . ?
C22 C23 C24 N5 -5(6) . . . . ?
C22 C23 C24 C25 -173(4) . . . . ?
C23 C24 C25 N6 -177(3) . . . . ?
C23 C24 C25 C26 9(6) . . . . ?
C24 N5 C20 C21 -6(6) . . . . ?
C24 C25 C26 C27 -180(4) . . . . ?
C25 N6 C29 C28 -1(5) . . . . ?
C25 C26 C27 C28 -6(5) . . . . ?
C26 C27 C28 C29 3(5) . . . . ?
C26 C27 C28 C38 -174(3) . . . . ?
C27 C28 C29 N6 0(5) . . . . ?
C27 C28 C38 C37 121(4) . . . . ?
C27 C28 C38 C39 -48(4) . . . . ?
C28 C38 C39 N8 176(3) . . . . ?
C29 N6 C25 C24 -178(3) . . . . ?
C29 N6 C25 C26 -2(5) . . . . ?
C29 C28 C38 C37 -56(5) . . . . ?
C29 C28 C38 C39 134(3) . . . . ?
C30 N7 C34 C33 2(6) . . . . ?
C30 N7 C34 C35 179(3) . . . . ?
C30 C31 C32 C33 -6(8) . . . . ?
C31 C32 C33 C34 2(6) . . . . ?
C32 C33 C34 N7 1(5) . . . . ?
C32 C33 C34 C35 -176(3) . . . . ?
C33 C34 C35 N8 -167(3) . . . . ?
C33 C34 C35 C36 9(5) . . . . ?
C34 N7 C30 C31 -6(5) . . . . ?
C34 C35 C36 C37 179(3) . . . . ?
C35 N8 C39 C38 -10(5) . . . . ?
C35 C36 C37 C38 3(5) . . . . ?
C36 C37 C38 C28 -172(3) . . . . ?
C36 C37 C38 C39 -2(5) . . . . ?
C37 C38 C39 N8 5(4) . . . . ?
C38 C28 C29 N6 178(3) . . . . ?
C39 N8 C35 C34 -174(3) . . . . ?
C39 N8 C35 C36 11(5) . . . . ?
C40 N9 C44 C43 5(5) . . . . ?
C40 N9 C44 C45 180(3) . . . . ?
C40 C41 C42 C43 -5(6) . . . . ?
C41 C41 C42 C43 171(4) 2_655 . . . ?
C41 C42 C43 C44 11(7) . . . . ?
C42 C43 C44 N9 -10(6) . . . . ?
C42 C43 C44 C45 178(4) . . . . ?
C43 C44 C45 N10 -165(5) . . . . ?
C43 C44 C45 C46 13(6) . . . . ?
C44 N9 C40 C41 1(5) . . . . ?
C44 C45 C46 C47 -165(3) . . . . ?
C45 N10 C49 C48 0(5) . . . . ?
C45 C46 C47 C48 -17(6) . . . . ?
C46 C47 C48 C49 13(7) . . . . ?
C47 C48 C49 N10 -3(6) . . . . ?
C49 N10 C45 C44 172(4) . . . . ?
C49 N10 C45 C46 -6(5) . . . . ?
C50 N11 C54 C53 -5(6) . . . . ?
C50 N11 C54 C55 -176(3) . . . . ?
C50 C51 C52 C53 -9(7) . . . . ?
C51 C51 C52 C53 -175(5) 2_655 . . . ?
C51 C52 C53 C54 3(7) . . . . ?
C52 C53 C54 N11 4(6) . . . . ?
C52 C53 C54 C55 175(4) . . . . ?
C53 C54 C55 N12 -159(3) . . . . ?
C53 C54 C55 C56 10(5) . . . . ?
C54 N11 C50 C51 -2(5) . . . . ?
C54 C55 C56 C57 -178(3) . . . . ?
C55 N12 C59 C58 -1(5) . . . . ?
C55 C56 C57 C58 2(5) . . . . ?
C56 C57 C58 C59 5(6) . . . . ?
C57 C58 C59 N12 -6(6) . . . . ?
C59 N12 C55 C54 178(3) . . . . ?
C59 N12 C55 C56 10(5) . . . . ?
O7 S1 C1A F3 -59(2) . . . . ?
O7 S1 C1A F4 -178(2) . . . . ?
O7 S1 C1A F5 60(2) . . . . ?
O8 S1 C1A F3 66(2) . . . . ?
O8 S1 C1A F4 -53(2) . . . . ?
O8 S1 C1A F5 -176(2) . . . . ?
O9 S1 C1A F3 180.0(19) . . . . ?
O9 S1 C1A F4 61(2) . . . . ?
O9 S1 C1A F5 -61(2) . . . . ?
O4 S3 C1C F7 -76(2) . . . . ?
O4 S3 C1C F8 166.6(17) . . . . ?
O4 S3 C1C F9 48(2) . . . . ?
O5 S3 C1C F7 48(2) . . . . ?
O5 S3 C1C F8 -70.0(18) . . . . ?
O5 S3 C1C F9 171.5(18) . . . . ?
O6 S3 C1C F7 163.0(17) . . . . ?
O6 S3 C1C F8 45.4(18) . . . . ?
O6 S3 C1C F9 -73(2) . . . . ?
O1 S6 C1B F1 -58(2) . . . . ?
O1 S6 C1B F2 -174.0(19) . . . . ?
O1 S6 C1B F6 62(2) . . . . ?
O2 S6 C1B F1 60(2) . . . . ?
O2 S6 C1B F2 -56(2) . . . . ?
O2 S6 C1B F6 -179(2) . . . . ?
O3 S6 C1B F1 177.3(19) . . . . ?
O3 S6 C1B F2 62(2) . . . . ?
O3 S6 C1B F6 -62(2) . . . . ?

loop_
_platon_squeeze_void_nr
_platon_squeeze_void_average_x
_platon_squeeze_void_average_y
_platon_squeeze_void_average_z
_platon_squeeze_void_volume
_platon_squeeze_void_count_electrons
_platon_squeeze_void_content
1 0.210 0.250 -0.040 1710 313 ' '
2 0.710 0.750 -0.040 1710 313 ' '
3 0.051 0.272 0.022 7 0 ' '
4 0.551 0.772 0.022 7 0 ' '
5 0.449 0.772 0.478 7 0 ' '
6 0.949 0.272 0.478 7 0 ' '
7 0.051 0.728 0.522 8 0 ' '
8 0.551 0.228 0.522 8 0 ' '
9 0.449 0.228 0.978 8 0 ' '
10 0.949 0.728 0.978 8 0 ' '
